data_7202461
loop_
_publ_author_name
'Heck, Romain'
'Bacsa, John'
'Warren, John E.'
'Rosseinsky, Matthew J.'
'Bradshaw, Darren'

_publ_section_title
;
 Triply interpenetrated (3,4)- and (3,5)-connected binodal
 metal--organic networks prepared from 1,3,5-benzenetrisbenzoate and
 4,4&#x2032;-bipyridyl
;
_journal_issue 11
_journal_name_full CrystEngComm
_journal_page_first 1687
_journal_paper_doi 10.1039/b815423f
_journal_volume 10
_journal_year 2008
_chemical_formula_sum 'C74 H48 N4 Ni2 O12'
_chemical_formula_weight 1302.58
_chemical_name_common MJR458
_chemical_name_systematic
;
?
;
_space_group_IT_number 14
_symmetry_cell_setting monoclinic
_symmetry_Int_Tables_number 14
_symmetry_space_group_name_Hall '-P 2yn'
_symmetry_space_group_name_H-M 'P 1 21/n 1'
_atom_sites_solution_hydrogens geom
_atom_sites_solution_primary direct
_atom_sites_solution_secondary difmap
_audit_creation_method SHELXL-97
_cell_angle_alpha 90.00
_cell_angle_beta 91.872(2)
_cell_angle_gamma 90.00
_cell_formula_units_Z 4
_cell_length_a 14.4662(18)
_cell_length_b 30.099(4)
_cell_length_c 16.497(2)
_cell_measurement_reflns_used 2131
_cell_measurement_temperature 100(2)
_cell_measurement_theta_max 19.88
_cell_measurement_theta_min 2.33
_cell_volume 7179.3(16)
_computing_cell_refinement 'APEXII (Bruker, 2004)'
_computing_data_collection 'APEXII (Bruker, 2004)'
_computing_data_reduction 'APEXII (Bruker, 2004)'
_computing_structure_refinement 'SHELXL-97 (Sheldrick, 1997)'
_computing_structure_solution 'SHELXS-97 (Sheldrick, 1990)'
_diffrn_ambient_temperature 100(2)
_diffrn_measured_fraction_theta_full 0.993
_diffrn_measured_fraction_theta_max 0.993
_diffrn_measurement_device_type 'Bruker D8 diffractometer with APEX detector'
_diffrn_radiation_monochromator graphite
_diffrn_radiation_source 'Daresbury SRS, Station 16.2SMX'
_diffrn_radiation_type synchrotron
_diffrn_radiation_wavelength 0.67100
_diffrn_reflns_av_R_equivalents 0.1024
_diffrn_reflns_av_sigmaI/netI 0.1098
_diffrn_reflns_limit_h_max 15
_diffrn_reflns_limit_h_min -15
_diffrn_reflns_limit_k_max 32
_diffrn_reflns_limit_k_min -27
_diffrn_reflns_limit_l_max 17
_diffrn_reflns_limit_l_min -17
_diffrn_reflns_number 31162
_diffrn_reflns_theta_full 21.15
_diffrn_reflns_theta_max 21.15
_diffrn_reflns_theta_min 1.48
_exptl_absorpt_coefficient_mu 0.584
_exptl_absorpt_correction_T_max 0.9942
_exptl_absorpt_correction_T_min 0.9714
_exptl_absorpt_correction_type multi-scan
_exptl_absorpt_process_details 'SADABS V2008-1 (Bruker, 2008)'
_exptl_crystal_colour blue
_exptl_crystal_density_diffrn 1.205
_exptl_crystal_density_method 'not measured'
_exptl_crystal_description prism
_exptl_crystal_F_000 2688
_exptl_crystal_size_max 0.05
_exptl_crystal_size_mid 0.02
_exptl_crystal_size_min 0.01
_refine_diff_density_max 1.189
_refine_diff_density_min -0.417
_refine_diff_density_rms 0.085
_refine_ls_extinction_method none
_refine_ls_goodness_of_fit_ref 1.038
_refine_ls_hydrogen_treatment mixed
_refine_ls_matrix_type full
_refine_ls_number_parameters 894
_refine_ls_number_reflns 9274
_refine_ls_number_restraints 36
_refine_ls_restrained_S_all 1.037
_refine_ls_R_factor_all 0.1134
_refine_ls_R_factor_gt 0.0764
_refine_ls_shift/su_max 0.007
_refine_ls_shift/su_mean 0.001
_refine_ls_structure_factor_coef Fsqd
_refine_ls_weighting_details 'calc w=1/[\s^2^(Fo^2^)+(0.1051P)^2^+0.1652P] where P=(Fo^2^+2Fc^2^)/3'
_refine_ls_weighting_scheme calc
_refine_ls_wR_factor_gt 0.1901
_refine_ls_wR_factor_ref 0.2074
_reflns_number_gt 5805
_reflns_number_total 9277
_reflns_threshold_expression >2sigma(I)
_cod_data_source_file b815423f.txt
_cod_data_source_block mjr458
_cod_depositor_comments
;
The following automatic conversions were performed:
'_symmetry_cell_setting' value 'Monoclinic' changed to 'monoclinic'
according to '/home/saulius/struct/CIF-dictionaries/cif_core.dic'
dictionary named 'cif_core.dic' version 2.4.1 from 2010-06-29.

Automatic conversion script
Id: cif_fix_enum 1527 2010-12-29 10:47:43Z saulius 
;
_cod_original_cell_volume 7179.2(15)
_cod_original_sg_symbol_H-M 'P 21/n'
_cod_database_code 7202461

loop_
_symmetry_equiv_pos_as_xyz
'x, y, z'
'-x+1/2, y+1/2, -z+1/2'
'-x, -y, -z'
'x-1/2, -y-1/2, z-1/2'

loop_
_atom_site_label
_atom_site_type_symbol
_atom_site_fract_x
_atom_site_fract_y
_atom_site_fract_z
_atom_site_U_iso_or_equiv
_atom_site_adp_type
_atom_site_occupancy
_atom_site_symmetry_multiplicity
_atom_site_calc_flag
_atom_site_refinement_flags
_atom_site_disorder_assembly
_atom_site_disorder_group
Ni1 Ni 0.50631(5) 0.22767(3) 1.09802(5) 0.0319(2) Uani 1 1 d D . .
N1 N 0.5975(4) 0.23334(18) 1.0031(4) 0.0454(16) Uani 1 1 d . . .
C1 C 0.5055(4) 0.5017(2) 1.1190(4) 0.0343(16) Uani 1 1 d . . .
Ni2 Ni -0.04005(5) 0.72238(2) 0.93817(5) 0.0248(2) Uani 1 1 d . . .
N2 N 0.9106(3) 0.27225(16) 0.6890(3) 0.0357(14) Uani 1 1 d . . .
C2 C 0.5820(4) 0.5271(2) 1.1436(4) 0.0380(17) Uani 1 1 d . . .
H2 H 0.6400 0.5128 1.1526 0.046 Uiso 1 1 calc R . .
N3 N 0.3643(3) 0.77007(16) 0.5305(3) 0.0303(13) Uani 1 1 d . . .
C3 C 0.5759(4) 0.5729(2) 1.1555(4) 0.0317(15) Uani 1 1 d . . .
N4 N 0.0536(3) 0.72098(15) 0.8432(3) 0.0258(12) Uani 1 1 d . . .
C4 C 0.4922(4) 0.5938(2) 1.1418(4) 0.0338(16) Uani 1 1 d . . .
H4 H 0.4879 0.6251 1.1491 0.041 Uiso 1 1 calc R . .
C5 C 0.4141(4) 0.5700(2) 1.1174(4) 0.0346(16) Uani 1 1 d . . .
C6 C 0.4222(4) 0.5238(2) 1.1048(4) 0.0387(17) Uani 1 1 d . . .
H6 H 0.3695 0.5075 1.0860 0.046 Uiso 1 1 calc R . .
C7 C 0.5106(4) 0.4526(2) 1.1104(4) 0.0337(16) Uani 1 1 d . . .
C8 C 0.4469(4) 0.4299(2) 1.0602(4) 0.0323(16) Uani 1 1 d . . .
H8 H 0.4042 0.4462 1.0270 0.039 Uiso 1 1 calc R . .
C9 C 0.4454(4) 0.3838(2) 1.0584(4) 0.0368(17) Uani 1 1 d . . .
H9 H 0.4010 0.3690 1.0244 0.044 Uiso 1 1 calc R . .
C10 C 0.5078(4) 0.3591(2) 1.1058(4) 0.0359(17) Uani 1 1 d . . .
C11 C 0.5739(4) 0.3821(2) 1.1542(4) 0.0398(18) Uani 1 1 d . . .
H11 H 0.6189 0.3660 1.1854 0.048 Uiso 1 1 calc R . .
C12 C 0.5738(4) 0.4275(2) 1.1566(4) 0.0352(17) Uani 1 1 d . . .
H12 H 0.6181 0.4423 1.1907 0.042 Uiso 1 1 calc R . .
C13 C 0.5059(4) 0.3095(2) 1.1048(4) 0.0364(17) Uani 1 1 d . . .
O1 O 0.4455(3) 0.28985(14) 1.0603(3) 0.0392(11) Uani 1 1 d . . .
O2 O 0.5639(3) 0.28749(13) 1.1468(3) 0.0350(11) Uani 1 1 d . . .
C14 C 0.6599(4) 0.5988(2) 1.1844(4) 0.0355(17) Uani 1 1 d . . .
C15 C 0.7432(5) 0.5941(2) 1.1507(5) 0.0486(19) Uani 1 1 d . . .
H15 H 0.7472 0.5765 1.1032 0.058 Uiso 1 1 calc R . .
C16 C 0.8235(5) 0.6141(2) 1.1824(5) 0.049(2) Uani 1 1 d . . .
H16 H 0.8813 0.6100 1.1576 0.059 Uiso 1 1 calc R . .
C17 C 0.8163(5) 0.6401(2) 1.2515(4) 0.0428(18) Uani 1 1 d . . .
C18 C 0.7316(4) 0.6469(2) 1.2851(5) 0.0455(19) Uani 1 1 d . . .
H18 H 0.7262 0.6656 1.3311 0.055 Uiso 1 1 calc R . .
C19 C 0.6552(4) 0.6264(2) 1.2513(4) 0.0405(18) Uani 1 1 d . . .
H19 H 0.5969 0.6313 1.2746 0.049 Uiso 1 1 calc R . .
C20 C 0.9029(4) 0.6588(2) 1.2905(5) 0.0421(18) Uani 1 1 d . . .
O3 O 0.9791(3) 0.6419(2) 1.2676(4) 0.0710(17) Uani 1 1 d D . .
O4 O 0.8967(3) 0.68921(14) 1.3423(3) 0.0374(11) Uani 1 1 d . . .
C21 C 0.3215(4) 0.5916(2) 1.1019(4) 0.0324(16) Uani 1 1 d . . .
C22 C 0.2423(5) 0.5744(3) 1.1315(5) 0.061(2) Uani 1 1 d . . .
H22 H 0.2460 0.5489 1.1653 0.073 Uiso 1 1 calc R . .
C23 C 0.1568(4) 0.5930(2) 1.1135(4) 0.050(2) Uani 1 1 d . . .
H23 H 0.1028 0.5804 1.1352 0.060 Uiso 1 1 calc R . .
C24 C 0.1498(4) 0.6302(2) 1.0638(4) 0.0339(16) Uani 1 1 d . . .
C25 C 0.2301(4) 0.6485(2) 1.0367(4) 0.0419(18) Uani 1 1 d . . .
H25 H 0.2269 0.6753 1.0064 0.050 Uiso 1 1 calc R . .
C26 C 0.3162(4) 0.6288(2) 1.0524(4) 0.0387(17) Uani 1 1 d . . .
H26 H 0.3703 0.6407 1.0295 0.046 Uiso 1 1 calc R . .
C27 C 0.0577(4) 0.6488(2) 1.0375(4) 0.0327(16) Uani 1 1 d . . .
O5 O 0.0535(3) 0.68493(13) 1.0018(2) 0.0314(10) Uani 1 1 d . . .
O6 O -0.0112(3) 0.62357(15) 1.0472(3) 0.0456(13) Uani 1 1 d . . .
C28 C 0.5016(4) 0.5073(2) 0.3747(4) 0.0321(16) Uani 1 1 d . . .
C29 C 0.4282(4) 0.4836(2) 0.3395(4) 0.0363(17) Uani 1 1 d . . .
H29 H 0.3721 0.4987 0.3262 0.044 Uiso 1 1 calc R . .
C30 C 0.4346(4) 0.43897(18) 0.3233(4) 0.0306(16) Uani 1 1 d . . .
C31 C 0.5153(4) 0.4161(2) 0.3475(4) 0.0364(17) Uani 1 1 d . . .
H31 H 0.5194 0.3850 0.3380 0.044 Uiso 1 1 calc R . .
C32 C 0.5898(4) 0.4382(2) 0.3854(4) 0.0330(16) Uani 1 1 d D . .
C33 C 0.5820(4) 0.4845(2) 0.3965(4) 0.0350(16) Uani 1 1 d . . .
H33 H 0.6332 0.5005 0.4193 0.042 Uiso 1 1 calc R . .
C34 C 0.4952(4) 0.5560(2) 0.3883(4) 0.0336(16) Uani 1 1 d . . .
C35 C 0.5487(4) 0.5776(2) 0.4474(4) 0.0345(16) Uani 1 1 d . . .
H35 H 0.5911 0.5609 0.4804 0.041 Uiso 1 1 calc R . .
C36 C 0.5414(4) 0.6237(2) 0.4594(4) 0.0369(17) Uani 1 1 d . . .
H36 H 0.5791 0.6379 0.4999 0.044 Uiso 1 1 calc R . .
C37 C 0.4800(4) 0.64844(19) 0.4129(4) 0.0284(15) Uani 1 1 d . . .
C38 C 0.4245(4) 0.6269(2) 0.3546(4) 0.0374(17) Uani 1 1 d . . .
H38 H 0.3797 0.6433 0.3238 0.045 Uiso 1 1 calc R . .
C39 C 0.4341(4) 0.5818(2) 0.3414(4) 0.0390(18) Uani 1 1 d . . .
H39 H 0.3981 0.5680 0.2992 0.047 Uiso 1 1 calc R . .
C40 C 0.4705(4) 0.6970(2) 0.4257(4) 0.0300(15) Uani 1 1 d . . .
O7 O 0.5240(3) 0.71699(12) 0.4765(3) 0.0326(11) Uani 1 1 d . . .
O8 O 0.4097(3) 0.71831(13) 0.3858(2) 0.0317(10) Uani 1 1 d . . .
C41 C 0.3607(4) 0.4168(2) 0.2724(4) 0.0348(17) Uani 1 1 d . . .
C42 C 0.3069(4) 0.4416(2) 0.2176(4) 0.0402(18) Uani 1 1 d . . .
H42 H 0.3148 0.4730 0.2166 0.048 Uiso 1 1 calc R . .
C43 C 0.2430(4) 0.4228(2) 0.1651(4) 0.0358(17) Uani 1 1 d . . .
H43 H 0.2105 0.4407 0.1262 0.043 Uiso 1 1 calc R . .
C44 C 0.2261(4) 0.37802(19) 0.1691(4) 0.0298(15) Uani 1 1 d . . .
C45 C 0.2752(4) 0.3528(2) 0.2249(4) 0.0435(19) Uani 1 1 d . . .
H45 H 0.2636 0.3218 0.2281 0.052 Uiso 1 1 calc R . .
C46 C 0.3409(5) 0.3717(2) 0.2763(5) 0.048(2) Uani 1 1 d . . .
H46 H 0.3732 0.3536 0.3150 0.058 Uiso 1 1 calc R . .
C47 C 0.1574(4) 0.3566(2) 0.1103(4) 0.0343(16) Uani 1 1 d . . .
O9 O 0.1428(3) 0.37899(15) 0.0454(3) 0.0494(13) Uani 1 1 d D . .
O10 O 0.1227(3) 0.32042(13) 0.1258(2) 0.0302(10) Uani 1 1 d . . .
C48A C 0.6783(5) 0.4126(4) 0.4023(8) 0.026(3) Uani 0.524(5) 1 d PDU . 1
C49A C 0.6742(8) 0.3710(4) 0.4411(9) 0.038(4) Uani 0.524(5) 1 d PD . 1
H49A H 0.6159 0.3578 0.4508 0.046 Uiso 0.524(5) 1 calc PR . 1
C50A C 0.7550(9) 0.3493(5) 0.4651(14) 0.040(4) Uani 0.524(5) 1 d PD . 1
H50A H 0.7500 0.3213 0.4912 0.048 Uiso 0.524(5) 1 calc PR . 1
C51A C 0.8437(7) 0.3662(4) 0.4530(8) 0.032(3) Uani 0.524(5) 1 d PD . 1
C52A C 0.8466(7) 0.4082(4) 0.4204(8) 0.044(4) Uani 0.524(5) 1 d PD . 1
H52A H 0.9047 0.4225 0.4160 0.053 Uiso 0.524(5) 1 calc PR . 1
C53A C 0.7668(7) 0.4302(4) 0.3937(8) 0.039(3) Uani 0.524(5) 1 d PD . 1
H53A H 0.7727 0.4585 0.3686 0.047 Uiso 0.524(5) 1 calc PR . 1
C54A C 0.9301(8) 0.3445(4) 0.4862(8) 0.045(4) Uani 0.524(5) 1 d PD . 1
O11A O 0.9187(9) 0.3088(4) 0.5272(7) 0.036(2) Uani 0.524(5) 1 d PD . 1
O12A O 1.0066(6) 0.3626(3) 0.4723(8) 0.082(4) Uani 0.524(5) 1 d PD . 1
C48B C 0.6682(8) 0.4153(4) 0.4318(8) 0.026(3) Uani 0.476(5) 1 d PDU . 2
C49B C 0.6988(10) 0.3744(5) 0.4052(9) 0.038(4) Uani 0.476(5) 1 d PD . 2
H49B H 0.6705 0.3605 0.3590 0.046 Uiso 0.476(5) 1 calc PR . 2
C50B C 0.7715(12) 0.3543(6) 0.4474(15) 0.040(4) Uani 0.476(5) 1 d PD . 2
H50B H 0.7932 0.3261 0.4305 0.048 Uiso 0.476(5) 1 calc PR . 2
C51B C 0.8131(8) 0.3751(4) 0.5141(9) 0.035(4) Uani 0.476(5) 1 d PD . 2
C52B C 0.7781(8) 0.4155(4) 0.5425(8) 0.043(4) Uani 0.476(5) 1 d PD . 2
H52B H 0.8033 0.4286 0.5907 0.052 Uiso 0.476(5) 1 calc PR . 2
C53B C 0.7061(9) 0.4360(4) 0.4993(9) 0.048(4) Uani 0.476(5) 1 d PD . 2
H53B H 0.6833 0.4640 0.5162 0.058 Uiso 0.476(5) 1 calc PR . 2
C54B C 0.8851(8) 0.3519(4) 0.5657(8) 0.037(4) Uani 0.476(5) 1 d PD . 2
O11B O 0.9258(11) 0.3184(4) 0.5363(9) 0.036(2) Uani 0.476(5) 1 d PD . 2
O12B O 0.8990(6) 0.3698(3) 0.6345(5) 0.037(3) Uani 0.476(5) 1 d PD . 2
C55 C 0.9342(5) 0.2665(3) 0.7701(4) 0.054(2) Uani 1 1 d . . .
H55 H 0.9982 0.2688 0.7845 0.065 Uiso 1 1 calc R . .
C56 C 0.8807(4) 0.2586(3) 0.8275(5) 0.057(2) Uani 1 1 d . . .
H56 H 0.9051 0.2524 0.8804 0.069 Uiso 1 1 calc R . .
C57 C 0.7858(4) 0.2590(2) 0.8120(4) 0.0331(16) Uani 1 1 d . . .
C58 C 0.7562(4) 0.2679(2) 0.7332(4) 0.0379(17) Uani 1 1 d . . .
H58 H 0.6920 0.2699 0.7196 0.045 Uiso 1 1 calc R . .
C59 C 0.8207(4) 0.27375(19) 0.6744(5) 0.0405(18) Uani 1 1 d . . .
H59 H 0.7990 0.2792 0.6203 0.049 Uiso 1 1 calc R . .
C60 C 0.5758(4) 0.2590(3) 0.9372(5) 0.052(2) Uani 1 1 d . . .
H60 H 0.5165 0.2725 0.9345 0.062 Uiso 1 1 calc R . .
C61 C 0.6323(4) 0.2666(2) 0.8754(4) 0.048(2) Uani 1 1 d . . .
H61 H 0.6108 0.2838 0.8304 0.057 Uiso 1 1 calc R . .
C62 C 0.7209(4) 0.24968(19) 0.8765(4) 0.0315(16) Uani 1 1 d . . .
C63 C 0.7449(4) 0.2228(2) 0.9434(4) 0.0387(17) Uani 1 1 d . . .
H63 H 0.8040 0.2091 0.9472 0.046 Uiso 1 1 calc R . .
C64 C 0.6831(5) 0.2163(2) 1.0031(5) 0.048(2) Uani 1 1 d . . .
H64 H 0.7023 0.1985 1.0481 0.057 Uiso 1 1 calc R . .
C65 C 0.2742(4) 0.77912(19) 0.5236(4) 0.0292(15) Uani 1 1 d . . .
H65 H 0.2510 0.7925 0.4749 0.035 Uiso 1 1 calc R . .
C66 C 0.2130(4) 0.76993(19) 0.5839(4) 0.0316(16) Uani 1 1 d . . .
H66 H 0.1499 0.7781 0.5765 0.038 Uiso 1 1 calc R . .
C67 C 0.2422(4) 0.74908(19) 0.6545(4) 0.0278(15) Uani 1 1 d . . .
C68 C 0.3341(4) 0.7381(2) 0.6608(4) 0.0468(19) Uani 1 1 d . . .
H68 H 0.3583 0.7233 0.7077 0.056 Uiso 1 1 calc R . .
C69 C 0.3911(4) 0.7488(3) 0.5982(4) 0.047(2) Uani 1 1 d . . .
H69 H 0.4543 0.7404 0.6038 0.056 Uiso 1 1 calc R . .
C70 C 0.0311(4) 0.7175(2) 0.7659(4) 0.0322(16) Uani 1 1 d . . .
H70 H -0.0310 0.7092 0.7528 0.039 Uiso 1 1 calc R . .
C71 C 0.0912(5) 0.7249(2) 0.6971(4) 0.0405(18) Uani 1 1 d . . .
H71 H 0.0715 0.7215 0.6419 0.049 Uiso 1 1 calc R . .
C72 C 0.1780(4) 0.73726(18) 0.7212(4) 0.0279(15) Uani 1 1 d . . .
C73 C 0.2062(4) 0.73959(19) 0.8023(4) 0.0331(16) Uani 1 1 d . . .
H73 H 0.2682 0.7471 0.8174 0.040 Uiso 1 1 calc R . .
C74 C 0.1433(4) 0.73089(18) 0.8600(4) 0.0303(15) Uani 1 1 d . . .
H74 H 0.1637 0.7319 0.9153 0.036 Uiso 1 1 calc R . .
H9A H 0.091(2) 0.375(3) 0.014(3) 0.08(3) Uiso 1 1 d D . .
H3A H 1.030(2) 0.642(3) 1.301(3) 0.093 Uiso 1 1 d D . .

loop_
_atom_site_aniso_label
_atom_site_aniso_U_11
_atom_site_aniso_U_22
_atom_site_aniso_U_33
_atom_site_aniso_U_23
_atom_site_aniso_U_13
_atom_site_aniso_U_12
Ni1 0.0245(4) 0.0334(5) 0.0374(5) -0.0040(4) -0.0044(4) -0.0013(4)
N1 0.033(3) 0.047(4) 0.055(4) -0.013(3) -0.010(3) 0.000(3)
C1 0.033(4) 0.038(4) 0.031(4) 0.009(3) -0.006(3) 0.002(3)
Ni2 0.0231(4) 0.0269(4) 0.0243(5) -0.0017(3) 0.0007(3) -0.0016(3)
N2 0.037(3) 0.042(3) 0.027(3) 0.000(3) -0.012(3) 0.006(3)
C2 0.036(4) 0.036(4) 0.042(4) 0.005(3) -0.008(3) -0.002(3)
N3 0.024(3) 0.036(3) 0.032(3) 0.000(2) 0.005(2) 0.003(2)
C3 0.031(3) 0.039(4) 0.025(4) 0.001(3) -0.001(3) -0.002(3)
N4 0.025(3) 0.026(3) 0.025(3) -0.007(2) -0.005(2) -0.002(2)
C4 0.038(4) 0.032(4) 0.031(4) -0.008(3) -0.003(3) -0.002(3)
C5 0.031(3) 0.037(4) 0.037(4) 0.006(3) -0.003(3) -0.008(3)
C6 0.039(4) 0.035(4) 0.042(4) 0.006(3) -0.011(3) -0.004(3)
C7 0.029(3) 0.036(4) 0.036(4) 0.001(3) 0.003(3) -0.007(3)
C8 0.033(3) 0.036(4) 0.028(4) 0.006(3) 0.001(3) 0.000(3)
C9 0.036(4) 0.038(4) 0.035(4) -0.002(3) -0.010(3) -0.009(3)
C10 0.028(3) 0.042(4) 0.037(4) 0.001(3) -0.007(3) 0.004(3)
C11 0.035(4) 0.036(4) 0.048(5) 0.006(3) -0.004(3) 0.004(3)
C12 0.029(3) 0.040(4) 0.035(4) -0.005(3) -0.014(3) 0.001(3)
C13 0.028(3) 0.042(4) 0.039(4) -0.011(3) -0.005(3) -0.002(3)
O1 0.032(2) 0.035(2) 0.049(3) -0.005(2) -0.010(2) 0.001(2)
O2 0.032(2) 0.036(2) 0.036(3) -0.004(2) -0.011(2) 0.002(2)
C14 0.027(3) 0.046(4) 0.033(4) 0.005(3) 0.002(3) 0.001(3)
C15 0.047(4) 0.053(5) 0.046(5) -0.010(4) 0.006(4) -0.001(4)
C16 0.034(4) 0.062(5) 0.051(5) 0.000(4) 0.008(4) -0.003(4)
C17 0.044(4) 0.035(4) 0.049(5) -0.004(3) 0.003(4) -0.001(3)
C18 0.028(4) 0.034(4) 0.074(6) -0.004(4) 0.004(4) 0.002(3)
C19 0.033(4) 0.041(4) 0.048(5) -0.011(4) -0.002(3) 0.001(3)
C20 0.024(4) 0.054(5) 0.049(5) 0.000(4) 0.000(3) 0.011(3)
O3 0.038(3) 0.096(4) 0.079(4) -0.027(4) 0.001(3) 0.006(3)
O4 0.032(2) 0.043(3) 0.037(3) -0.002(2) 0.003(2) -0.008(2)
C21 0.029(3) 0.029(4) 0.039(4) -0.002(3) 0.002(3) -0.002(3)
C22 0.048(5) 0.070(5) 0.064(6) 0.032(4) -0.011(4) 0.008(4)
C23 0.029(4) 0.068(5) 0.054(5) 0.034(4) 0.008(4) -0.004(4)
C24 0.038(4) 0.036(4) 0.027(4) 0.004(3) -0.008(3) -0.006(3)
C25 0.046(4) 0.033(4) 0.047(5) 0.014(3) -0.004(4) -0.009(3)
C26 0.022(3) 0.036(4) 0.059(5) 0.005(4) 0.003(3) 0.001(3)
C27 0.031(4) 0.038(4) 0.029(4) -0.011(3) 0.002(3) -0.002(3)
O5 0.037(2) 0.027(2) 0.031(3) 0.005(2) 0.000(2) -0.0008(19)
O6 0.033(2) 0.062(3) 0.041(3) 0.020(2) -0.005(2) -0.011(2)
C28 0.030(3) 0.032(4) 0.034(4) 0.000(3) -0.002(3) -0.001(3)
C29 0.034(4) 0.038(4) 0.036(4) 0.005(3) -0.005(3) 0.005(3)
C30 0.038(4) 0.020(3) 0.033(4) -0.008(3) -0.013(3) 0.000(3)
C31 0.040(4) 0.022(3) 0.046(5) 0.000(3) -0.015(3) -0.002(3)
C32 0.034(4) 0.035(4) 0.030(4) 0.006(3) -0.001(3) 0.002(3)
C33 0.037(4) 0.029(4) 0.039(4) -0.001(3) -0.006(3) -0.013(3)
C34 0.030(3) 0.028(4) 0.043(4) -0.007(3) -0.002(3) -0.006(3)
C35 0.027(3) 0.040(4) 0.036(4) 0.006(3) -0.005(3) -0.003(3)
C36 0.036(4) 0.033(4) 0.041(4) -0.008(3) -0.010(3) -0.002(3)
C37 0.032(3) 0.023(3) 0.030(4) -0.003(3) -0.001(3) -0.002(3)
C38 0.034(4) 0.036(4) 0.042(4) 0.009(3) -0.009(3) -0.003(3)
C39 0.048(4) 0.031(4) 0.037(4) -0.003(3) -0.017(4) -0.010(3)
C40 0.022(3) 0.030(4) 0.038(4) 0.000(3) -0.001(3) -0.003(3)
O7 0.026(2) 0.028(2) 0.043(3) 0.000(2) -0.006(2) -0.0015(19)
O8 0.028(2) 0.035(2) 0.031(3) -0.004(2) -0.007(2) 0.000(2)
C41 0.030(3) 0.033(4) 0.040(4) -0.001(3) -0.009(3) -0.011(3)
C42 0.043(4) 0.023(3) 0.054(5) 0.007(3) -0.008(4) -0.005(3)
C43 0.029(3) 0.035(4) 0.043(4) 0.007(3) -0.009(3) 0.000(3)
C44 0.027(3) 0.028(4) 0.034(4) -0.003(3) -0.005(3) -0.002(3)
C45 0.051(4) 0.024(4) 0.055(5) 0.009(3) -0.013(4) -0.007(3)
C46 0.056(4) 0.020(4) 0.066(5) 0.015(3) -0.026(4) -0.006(3)
C47 0.033(4) 0.040(4) 0.030(4) 0.000(3) 0.000(3) 0.006(3)
O9 0.051(3) 0.049(3) 0.047(3) 0.007(3) -0.021(3) -0.016(2)
O10 0.034(2) 0.023(2) 0.033(3) -0.0002(19) -0.003(2) -0.0110(19)
C48A 0.037(4) 0.031(4) 0.009(9) 0.004(4) -0.007(5) -0.010(3)
C49A 0.037(7) 0.040(5) 0.038(10) -0.016(6) 0.006(6) 0.004(5)
C50A 0.043(6) 0.038(5) 0.038(9) -0.008(5) -0.008(7) 0.007(5)
C51A 0.026(7) 0.040(8) 0.032(8) -0.009(6) 0.011(6) 0.006(6)
C52A 0.025(7) 0.045(8) 0.063(10) 0.009(7) 0.005(7) -0.006(6)
C53A 0.030(7) 0.043(8) 0.044(9) -0.008(6) 0.010(6) -0.001(6)
C54A 0.050(9) 0.029(7) 0.054(10) -0.002(7) -0.004(8) -0.002(7)
O11A 0.027(3) 0.034(5) 0.048(4) 0.009(4) 0.000(3) 0.003(3)
O12A 0.032(5) 0.046(6) 0.164(12) 0.036(7) -0.030(7) -0.007(5)
C48B 0.037(4) 0.031(4) 0.009(9) 0.004(4) -0.007(5) -0.010(3)
C49B 0.037(7) 0.040(5) 0.038(10) -0.016(6) 0.006(6) 0.004(5)
C50B 0.043(6) 0.038(5) 0.038(9) -0.008(5) -0.008(7) 0.007(5)
C51B 0.027(7) 0.017(7) 0.061(11) 0.003(7) 0.004(8) 0.011(6)
C52B 0.035(8) 0.049(9) 0.044(10) -0.001(7) -0.009(7) 0.013(7)
C53B 0.036(8) 0.022(7) 0.086(13) 0.006(8) -0.008(9) 0.009(6)
C54B 0.018(7) 0.033(8) 0.058(11) 0.007(7) -0.011(7) -0.003(6)
O11B 0.027(3) 0.034(5) 0.048(4) 0.009(4) 0.000(3) 0.003(3)
O12B 0.035(5) 0.040(6) 0.037(6) -0.012(5) 0.000(5) 0.006(4)
C55 0.026(4) 0.113(7) 0.025(4) 0.022(4) 0.015(3) -0.006(4)
C56 0.028(4) 0.092(6) 0.051(5) 0.005(5) -0.012(4) -0.004(4)
C57 0.026(3) 0.035(4) 0.038(4) -0.010(3) 0.000(3) -0.001(3)
C58 0.028(3) 0.043(4) 0.042(5) 0.006(3) -0.002(3) 0.001(3)
C59 0.042(4) 0.029(4) 0.049(5) 0.009(3) -0.021(4) -0.003(3)
C60 0.026(4) 0.072(5) 0.056(5) -0.010(4) -0.006(4) 0.018(4)
C61 0.033(4) 0.074(5) 0.037(5) 0.001(4) -0.006(4) 0.002(4)
C62 0.029(3) 0.032(4) 0.034(4) -0.018(3) 0.001(3) 0.005(3)
C63 0.033(4) 0.056(4) 0.028(4) -0.001(3) 0.003(3) 0.013(3)
C64 0.038(4) 0.047(4) 0.058(5) -0.016(4) 0.002(4) 0.012(3)
C65 0.020(3) 0.038(4) 0.030(4) -0.002(3) 0.008(3) -0.001(3)
C66 0.022(3) 0.035(4) 0.038(4) 0.001(3) -0.005(3) 0.007(3)
C67 0.024(3) 0.031(3) 0.028(4) -0.012(3) 0.002(3) 0.004(3)
C68 0.036(4) 0.079(5) 0.025(4) 0.014(4) 0.004(3) 0.003(4)
C69 0.021(3) 0.090(6) 0.029(4) -0.008(4) -0.003(3) 0.024(4)
C70 0.028(3) 0.041(4) 0.027(4) -0.012(3) -0.001(3) -0.001(3)
C71 0.051(4) 0.049(4) 0.021(4) -0.001(3) -0.003(3) -0.003(3)
C72 0.031(3) 0.024(3) 0.029(4) -0.002(3) 0.000(3) -0.003(3)
C73 0.032(3) 0.030(4) 0.036(4) 0.005(3) -0.003(3) -0.009(3)
C74 0.039(4) 0.027(3) 0.024(4) 0.003(3) 0.000(3) -0.004(3)

loop_
_atom_type_symbol
_atom_type_description
_atom_type_scat_dispersion_real
_atom_type_scat_dispersion_imag
_atom_type_scat_source
C C 0.0033 0.0016 'International Tables Vol C Tables 4.2.6.8 and 6.1.1.4'
H H 0.0000 0.0000 'International Tables Vol C Tables 4.2.6.8 and 6.1.1.4'
N N 0.0061 0.0033 'International Tables Vol C Tables 4.2.6.8 and 6.1.1.4'
O O 0.0106 0.0060 'International Tables Vol C Tables 4.2.6.8 and 6.1.1.4'
Ni Ni 0.3393 1.1124 'International Tables Vol C Tables 4.2.6.8 and 6.1.1.4'

loop_
_geom_angle_atom_site_label_1
_geom_angle_atom_site_label_2
_geom_angle_atom_site_label_3
_geom_angle
_geom_angle_site_symmetry_1
_geom_angle_site_symmetry_3
_geom_angle_publ_flag
O11A Ni1 O11B 9.5(8) 4_566 4_566 ?
O11A Ni1 O4 112.2(4) 4_566 2_647 ?
O11B Ni1 O4 103.0(5) 4_566 2_647 ?
O11A Ni1 N2 89.9(3) 4_566 4_566 ?
O11B Ni1 N2 88.8(3) 4_566 4_566 ?
O4 Ni1 N2 96.67(19) 2_647 4_566 ?
O11A Ni1 N1 90.6(3) 4_566 . ?
O11B Ni1 N1 92.6(3) 4_566 . ?
O4 Ni1 N1 88.1(2) 2_647 . ?
N2 Ni1 N1 174.6(2) 4_566 . ?
O11A Ni1 O2 155.2(4) 4_566 . ?
O11B Ni1 O2 164.6(5) 4_566 . ?
O4 Ni1 O2 92.43(16) 2_647 . ?
N2 Ni1 O2 89.29(18) 4_566 . ?
N1 Ni1 O2 88.01(19) . . ?
O11A Ni1 O1 93.6(4) 4_566 . ?
O11B Ni1 O1 103.0(5) 4_566 . ?
O4 Ni1 O1 153.98(17) 2_647 . ?
N2 Ni1 O1 86.09(19) 4_566 . ?
N1 Ni1 O1 88.5(2) . . ?
O2 Ni1 O1 61.66(15) . . ?
O11A Ni1 C13 124.5(4) 4_566 . ?
O11B Ni1 C13 133.9(5) 4_566 . ?
O4 Ni1 C13 123.09(19) 2_647 . ?
N2 Ni1 C13 87.9(2) 4_566 . ?
N1 Ni1 C13 87.4(2) . . ?
O2 Ni1 C13 30.73(16) . . ?
O1 Ni1 C13 30.94(16) . . ?
C64 N1 C60 113.9(7) . . ?
C64 N1 Ni1 125.1(5) . . ?
C60 N1 Ni1 120.7(5) . . ?
C6 C1 C2 117.5(6) . . ?
C6 C1 C7 120.3(6) . . ?
C2 C1 C7 122.1(5) . . ?
O5 Ni2 O10 106.75(16) . 3_566 ?
O5 Ni2 O8 154.24(16) . 4_576 ?
O10 Ni2 O8 97.81(16) 3_566 4_576 ?
O5 Ni2 N3 97.36(18) . 4_576 ?
O10 Ni2 N3 93.16(18) 3_566 4_576 ?
O8 Ni2 N3 88.81(17) 4_576 4_576 ?
O5 Ni2 N4 86.53(17) . . ?
O10 Ni2 N4 89.03(17) 3_566 . ?
O8 Ni2 N4 86.19(17) 4_576 . ?
N3 Ni2 N4 174.77(18) 4_576 . ?
O5 Ni2 O7 92.63(15) . 4_576 ?
O10 Ni2 O7 160.04(16) 3_566 4_576 ?
O8 Ni2 O7 62.37(15) 4_576 4_576 ?
N3 Ni2 O7 88.99(17) 4_576 4_576 ?
N4 Ni2 O7 87.34(17) . 4_576 ?
O5 Ni2 C40 123.63(18) . 4_576 ?
O10 Ni2 C40 128.67(18) 3_566 4_576 ?
O8 Ni2 C40 31.00(16) 4_576 4_576 ?
N3 Ni2 C40 89.9(2) 4_576 4_576 ?
N4 Ni2 C40 85.05(19) . 4_576 ?
O7 Ni2 C40 31.42(16) 4_576 4_576 ?
C59 N2 C55 113.2(6) . . ?
C59 N2 Ni1 123.1(5) . 4_665 ?
C55 N2 Ni1 123.5(4) . 4_665 ?
C1 C2 C3 122.0(6) . . ?
C1 C2 H2 119.0 . . ?
C3 C2 H2 119.0 . . ?
C65 N3 C69 115.2(5) . . ?
C65 N3 Ni2 125.4(4) . 4_675 ?
C69 N3 Ni2 118.6(4) . 4_675 ?
C4 C3 C2 119.1(6) . . ?
C4 C3 C14 120.8(5) . . ?
C2 C3 C14 120.1(5) . . ?
C70 N4 C74 115.0(5) . . ?
C70 N4 Ni2 125.5(4) . . ?
C74 N4 Ni2 118.7(4) . . ?
C3 C4 C5 121.1(6) . . ?
C3 C4 H4 119.5 . . ?
C5 C4 H4 119.5 . . ?
C4 C5 C6 118.8(6) . . ?
C4 C5 C21 122.6(6) . . ?
C6 C5 C21 118.6(5) . . ?
C1 C6 C5 121.5(6) . . ?
C1 C6 H6 119.2 . . ?
C5 C6 H6 119.2 . . ?
C12 C7 C8 117.8(6) . . ?
C12 C7 C1 121.3(5) . . ?
C8 C7 C1 120.7(5) . . ?
C9 C8 C7 120.8(6) . . ?
C9 C8 H8 119.6 . . ?
C7 C8 H8 119.6 . . ?
C8 C9 C10 120.9(6) . . ?
C8 C9 H9 119.5 . . ?
C10 C9 H9 119.5 . . ?
C9 C10 C11 118.1(6) . . ?
C9 C10 C13 121.2(6) . . ?
C11 C10 C13 120.7(5) . . ?
C12 C11 C10 120.5(6) . . ?
C12 C11 H11 119.7 . . ?
C10 C11 H11 119.7 . . ?
C11 C12 C7 121.8(6) . . ?
C11 C12 H12 119.1 . . ?
C7 C12 H12 119.1 . . ?
O2 C13 O1 120.4(6) . . ?
O2 C13 C10 120.6(5) . . ?
O1 C13 C10 119.1(6) . . ?
O2 C13 Ni1 59.8(3) . . ?
O1 C13 Ni1 60.6(3) . . ?
C10 C13 Ni1 177.6(5) . . ?
C13 O1 Ni1 88.4(4) . . ?
C13 O2 Ni1 89.5(3) . . ?
C15 C14 C19 117.2(6) . . ?
C15 C14 C3 122.5(6) . . ?
C19 C14 C3 120.1(6) . . ?
C14 C15 C16 123.0(7) . . ?
C14 C15 H15 118.5 . . ?
C16 C15 H15 118.5 . . ?
C17 C16 C15 117.8(7) . . ?
C17 C16 H16 121.1 . . ?
C15 C16 H16 121.1 . . ?
C18 C17 C16 120.3(6) . . ?
C18 C17 C20 121.0(6) . . ?
C16 C17 C20 118.6(6) . . ?
C19 C18 C17 119.2(7) . . ?
C19 C18 H18 120.4 . . ?
C17 C18 H18 120.4 . . ?
C18 C19 C14 122.4(7) . . ?
C18 C19 H19 118.8 . . ?
C14 C19 H19 118.8 . . ?
O4 C20 O3 124.7(6) . . ?
O4 C20 C17 119.2(6) . . ?
O3 C20 C17 116.1(6) . . ?
C20 O3 H3A 121(4) . . ?
C20 O4 Ni1 132.5(4) . 2_657 ?
C22 C21 C26 119.2(6) . . ?
C22 C21 C5 121.9(6) . . ?
C26 C21 C5 118.8(6) . . ?
C21 C22 C23 121.7(7) . . ?
C21 C22 H22 119.1 . . ?
C23 C22 H22 119.1 . . ?
C22 C23 C24 120.1(7) . . ?
C22 C23 H23 120.0 . . ?
C24 C23 H23 120.0 . . ?
C25 C24 C23 117.9(6) . . ?
C25 C24 C27 120.8(6) . . ?
C23 C24 C27 121.3(6) . . ?
C24 C25 C26 122.0(6) . . ?
C24 C25 H25 119.0 . . ?
C26 C25 H25 119.0 . . ?
C21 C26 C25 118.9(6) . . ?
C21 C26 H26 120.5 . . ?
C25 C26 H26 120.5 . . ?
O5 C27 O6 124.0(6) . . ?
O5 C27 C24 119.7(6) . . ?
O6 C27 C24 115.9(6) . . ?
C27 O5 Ni2 139.2(4) . . ?
C33 C28 C29 118.4(6) . . ?
C33 C28 C34 120.3(5) . . ?
C29 C28 C34 121.3(5) . . ?
C30 C29 C28 121.9(6) . . ?
C30 C29 H29 119.1 . . ?
C28 C29 H29 119.0 . . ?
C29 C30 C31 119.1(5) . . ?
C29 C30 C41 119.6(5) . . ?
C31 C30 C41 121.0(5) . . ?
C32 C31 C30 121.1(5) . . ?
C32 C31 H31 119.5 . . ?
C30 C31 H31 119.5 . . ?
C31 C32 C33 117.7(5) . . ?
C31 C32 C48B 124.4(7) . . ?
C33 C32 C48B 116.4(7) . . ?
C31 C32 C48A 118.4(7) . . ?
C33 C32 C48A 123.4(7) . . ?
C48B C32 C48A 19.8(9) . . ?
C28 C33 C32 121.6(5) . . ?
C28 C33 H33 119.2 . . ?
C32 C33 H33 119.2 . . ?
C35 C34 C39 117.3(6) . . ?
C35 C34 C28 122.2(6) . . ?
C39 C34 C28 120.5(5) . . ?
C34 C35 C36 121.3(6) . . ?
C34 C35 H35 119.4 . . ?
C36 C35 H35 119.4 . . ?
C37 C36 C35 120.4(6) . . ?
C37 C36 H36 119.8 . . ?
C35 C36 H36 119.8 . . ?
C36 C37 C38 118.8(5) . . ?
C36 C37 C40 121.0(5) . . ?
C38 C37 C40 120.2(5) . . ?
C39 C38 C37 120.5(6) . . ?
C39 C38 H38 119.7 . . ?
C37 C38 H38 119.7 . . ?
C38 C39 C34 121.6(6) . . ?
C38 C39 H39 119.2 . . ?
C34 C39 H39 119.2 . . ?
O8 C40 O7 120.3(5) . . ?
O8 C40 C37 119.6(5) . . ?
O7 C40 C37 120.1(5) . . ?
O8 C40 Ni2 59.5(3) . 4_675 ?
O7 C40 Ni2 60.9(3) . 4_675 ?
C37 C40 Ni2 176.1(5) . 4_675 ?
C40 O7 Ni2 87.7(3) . 4_675 ?
C40 O8 Ni2 89.5(3) . 4_675 ?
C42 C41 C46 116.3(6) . . ?
C42 C41 C30 120.1(5) . . ?
C46 C41 C30 123.6(6) . . ?
C43 C42 C41 122.8(6) . . ?
C43 C42 H42 118.6 . . ?
C41 C42 H42 118.6 . . ?
C42 C43 C44 119.6(6) . . ?
C42 C43 H43 120.2 . . ?
C44 C43 H43 120.2 . . ?
C43 C44 C45 119.1(5) . . ?
C43 C44 C47 120.2(6) . . ?
C45 C44 C47 120.7(5) . . ?
C46 C45 C44 121.1(6) . . ?
C46 C45 H45 119.4 . . ?
C44 C45 H45 119.4 . . ?
C45 C46 C41 120.9(6) . . ?
C45 C46 H46 119.6 . . ?
C41 C46 H46 119.6 . . ?
O10 C47 O9 125.8(6) . . ?
O10 C47 C44 120.6(6) . . ?
O9 C47 C44 113.6(6) . . ?
C47 O9 H9A 121(5) . . ?
C47 O10 Ni2 133.8(4) . 3_566 ?
C53A C48A C49A 115.9(8) . . ?
C53A C48A C32 124.0(9) . . ?
C49A C48A C32 119.3(9) . . ?
C50A C49A C48A 120.1(12) . . ?
C50A C49A H49A 120.0 . . ?
C48A C49A H49A 119.9 . . ?
C49A C50A C51A 123.7(14) . . ?
C49A C50A H50A 118.1 . . ?
C51A C50A H50A 118.1 . . ?
C52A C51A C50A 115.5(10) . . ?
C52A C51A C54A 120.7(10) . . ?
C50A C51A C54A 123.0(11) . . ?
C51A C52A C53A 121.9(10) . . ?
C51A C52A H52A 119.1 . . ?
C53A C52A H52A 119.1 . . ?
C52A C53A C48A 122.6(10) . . ?
C52A C53A H53A 118.7 . . ?
C48A C53A H53A 118.7 . . ?
O11A C54A O12A 125.8(11) . . ?
O11A C54A C51A 116.1(11) . . ?
O12A C54A C51A 118.1(10) . . ?
C54A O11A Ni1 132.2(11) . 4_665 ?
C53B C48B C49B 122.4(9) . . ?
C53B C48B C32 118.5(9) . . ?
C49B C48B C32 119.1(10) . . ?
C50B C49B C48B 118.4(13) . . ?
C50B C49B H49B 120.8 . . ?
C48B C49B H49B 120.8 . . ?
C49B C50B C51B 120.4(15) . . ?
C49B C50B H50B 119.8 . . ?
C51B C50B H50B 119.8 . . ?
C50B C51B C52B 120.3(11) . . ?
C50B C51B C54B 121.2(10) . . ?
C52B C51B C54B 117.7(11) . . ?
C53B C52B C51B 119.1(12) . . ?
C53B C52B H52B 120.4 . . ?
C51B C52B H52B 120.5 . . ?
C48B C53B C52B 119.3(11) . . ?
C48B C53B H53B 120.4 . . ?
C52B C53B H53B 120.4 . . ?
O11B C54B O12B 128.1(12) . . ?
O11B C54B C51B 118.3(13) . . ?
O12B C54B C51B 113.6(10) . . ?
C54B O11B Ni1 127.4(11) . 4_665 ?
C56 C55 N2 127.6(6) . . ?
C56 C55 H55 116.2 . . ?
N2 C55 H55 116.2 . . ?
C55 C56 C57 119.1(7) . . ?
C55 C56 H56 120.4 . . ?
C57 C56 H56 120.4 . . ?
C58 C57 C56 116.6(7) . . ?
C58 C57 C62 122.2(5) . . ?
C56 C57 C62 121.1(6) . . ?
C59 C58 C57 119.4(6) . . ?
C59 C58 H58 120.3 . . ?
C57 C58 H58 120.3 . . ?
N2 C59 C58 123.7(6) . . ?
N2 C59 H59 118.2 . . ?
C58 C59 H59 118.2 . . ?
C61 C60 N1 124.8(6) . . ?
C61 C60 H60 117.6 . . ?
N1 C60 H60 117.6 . . ?
C60 C61 C62 121.0(7) . . ?
C60 C61 H61 119.5 . . ?
C62 C61 H61 119.5 . . ?
C61 C62 C63 115.4(6) . . ?
C61 C62 C57 122.4(6) . . ?
C63 C62 C57 122.2(5) . . ?
C64 C63 C62 119.9(6) . . ?
C64 C63 H63 120.0 . . ?
C62 C63 H63 120.0 . . ?
N1 C64 C63 124.9(7) . . ?
N1 C64 H64 117.6 . . ?
C63 C64 H64 117.6 . . ?
N3 C65 C66 123.0(6) . . ?
N3 C65 H65 118.5 . . ?
C66 C65 H65 118.5 . . ?
C67 C66 C65 121.0(5) . . ?
C67 C66 H66 119.5 . . ?
C65 C66 H66 119.5 . . ?
C68 C67 C66 116.4(6) . . ?
C68 C67 C72 120.5(6) . . ?
C66 C67 C72 123.2(5) . . ?
C67 C68 C69 119.2(6) . . ?
C67 C68 H68 120.4 . . ?
C69 C68 H68 120.4 . . ?
N3 C69 C68 125.1(6) . . ?
N3 C69 H69 117.5 . . ?
C68 C69 H69 117.5 . . ?
N4 C70 C71 127.3(5) . . ?
N4 C70 H70 116.4 . . ?
C71 C70 H70 116.4 . . ?
C72 C71 C70 112.4(6) . . ?
C72 C71 H71 123.8 . . ?
C70 C71 H71 123.8 . . ?
C71 C72 C73 122.4(6) . . ?
C71 C72 C67 115.9(5) . . ?
C73 C72 C67 121.7(5) . . ?
C74 C73 C72 118.8(6) . . ?
C74 C73 H73 120.6 . . ?
C72 C73 H73 120.6 . . ?
N4 C74 C73 123.9(6) . . ?
N4 C74 H74 118.0 . . ?
C73 C74 H74 118.0 . . ?

loop_
_geom_bond_atom_site_label_1
_geom_bond_atom_site_label_2
_geom_bond_distance
_geom_bond_site_symmetry_2
_geom_bond_publ_flag
Ni1 O11A 2.018(13) 4_566 ?
Ni1 O11B 2.059(14) 4_566 ?
Ni1 O4 2.047(4) 2_647 ?
Ni1 N2 2.075(6) 4_566 ?
Ni1 N1 2.087(6) . ?
Ni1 O2 2.131(4) . ?
Ni1 O1 2.151(4) . ?
Ni1 C13 2.467(7) . ?
N1 C64 1.340(8) . ?
N1 C60 1.362(9) . ?
C1 C6 1.390(8) . ?
C1 C2 1.394(8) . ?
C1 C7 1.487(9) . ?
Ni2 O5 2.028(4) . ?
Ni2 O10 2.029(4) 3_566 ?
Ni2 O8 2.102(4) 4_576 ?
Ni2 N3 2.103(5) 4_576 ?
Ni2 N4 2.105(5) . ?
Ni2 O7 2.133(4) 4_576 ?
Ni2 C40 2.440(6) 4_576 ?
N2 C59 1.315(8) . ?
N2 C55 1.381(8) . ?
N2 Ni1 2.075(6) 4_665 ?
C2 C3 1.397(9) . ?
C2 H2 0.9500 . ?
N3 C65 1.334(7) . ?
N3 C69 1.333(8) . ?
N3 Ni2 2.103(5) 4_675 ?
C3 C4 1.377(8) . ?
C3 C14 1.506(8) . ?
N4 C70 1.311(7) . ?
N4 C74 1.350(7) . ?
C4 C5 1.386(8) . ?
C4 H4 0.9500 . ?
C5 C6 1.411(9) . ?
C5 C21 1.504(8) . ?
C6 H6 0.9500 . ?
C7 C12 1.395(8) . ?
C7 C8 1.396(8) . ?
C8 C9 1.386(8) . ?
C8 H8 0.9500 . ?
C9 C10 1.392(8) . ?
C9 H9 0.9500 . ?
C10 C11 1.407(8) . ?
C10 C13 1.490(9) . ?
C11 C12 1.367(9) . ?
C11 H11 0.9500 . ?
C12 H12 0.9500 . ?
C13 O2 1.261(7) . ?
C13 O1 1.269(7) . ?
C14 C15 1.351(9) . ?
C14 C19 1.385(9) . ?
C15 C16 1.395(9) . ?
C15 H15 0.9500 . ?
C16 C17 1.391(10) . ?
C16 H16 0.9500 . ?
C17 C18 1.376(9) . ?
C17 C20 1.498(9) . ?
C18 C19 1.368(8) . ?
C18 H18 0.9500 . ?
C19 H19 0.9500 . ?
C20 O4 1.258(8) . ?
C20 O3 1.281(8) . ?
O3 H3A 0.900(10) . ?
O4 Ni1 2.047(4) 2_657 ?
C21 C22 1.362(9) . ?
C21 C26 1.385(9) . ?
C22 C23 1.381(9) . ?
C22 H22 0.9500 . ?
C23 C24 1.391(9) . ?
C23 H23 0.9500 . ?
C24 C25 1.372(9) . ?
C24 C27 1.496(8) . ?
C25 C26 1.397(8) . ?
C25 H25 0.9500 . ?
C26 H26 0.9500 . ?
C27 O5 1.237(7) . ?
C27 O6 1.267(7) . ?
C28 C33 1.389(8) . ?
C28 C29 1.391(8) . ?
C28 C34 1.485(8) . ?
C29 C30 1.373(8) . ?
C29 H29 0.9500 . ?
C30 C31 1.402(8) . ?
C30 C41 1.495(8) . ?
C31 C32 1.397(8) . ?
C31 H31 0.9500 . ?
C32 C33 1.412(8) . ?
C32 C48B 1.511(8) . ?
C32 C48A 1.512(8) . ?
C33 H33 0.9500 . ?
C34 C35 1.387(8) . ?
C34 C39 1.392(8) . ?
C35 C36 1.407(9) . ?
C35 H35 0.9500 . ?
C36 C37 1.373(8) . ?
C36 H36 0.9500 . ?
C37 C38 1.392(8) . ?
C37 C40 1.485(8) . ?
C38 C39 1.384(9) . ?
C38 H38 0.9500 . ?
C39 H39 0.9500 . ?
C40 O8 1.256(6) . ?
C40 O7 1.273(7) . ?
C40 Ni2 2.440(6) 4_675 ?
O7 Ni2 2.133(4) 4_675 ?
O8 Ni2 2.102(4) 4_675 ?
C41 C42 1.391(8) . ?
C41 C46 1.391(8) . ?
C42 C43 1.368(8) . ?
C42 H42 0.9500 . ?
C43 C44 1.373(8) . ?
C43 H43 0.9500 . ?
C44 C45 1.374(8) . ?
C44 C47 1.511(8) . ?
C45 C46 1.375(9) . ?
C45 H45 0.9500 . ?
C46 H46 0.9500 . ?
C47 O10 1.229(7) . ?
C47 O9 1.277(8) . ?
O9 H9A 0.905(10) . ?
O10 Ni2 2.029(4) 3_566 ?
C48A C53A 1.398(13) . ?
C48A C49A 1.406(13) . ?
C49A C50A 1.387(13) . ?
C49A H49A 0.9500 . ?
C50A C51A 1.401(18) . ?
C50A H50A 0.9500 . ?
C51A C52A 1.373(14) . ?
C51A C54A 1.498(13) . ?
C52A C53A 1.391(13) . ?
C52A H52A 0.9500 . ?
C53A H53A 0.9500 . ?
C54A O11A 1.283(13) . ?
C54A O12A 1.262(13) . ?
O11A Ni1 2.019(13) 4_665 ?
C48B C53B 1.375(15) . ?
C48B C49B 1.386(14) . ?
C49B C50B 1.381(14) . ?
C49B H49B 0.9500 . ?
C50B C51B 1.386(19) . ?
C50B H50B 0.9500 . ?
C51B C52B 1.405(15) . ?
C51B C54B 1.496(14) . ?
C52B C53B 1.387(14) . ?
C52B H52B 0.9500 . ?
C53B H53B 0.9500 . ?
C54B O11B 1.273(15) . ?
C54B O12B 1.265(13) . ?
O11B Ni1 2.059(14) 4_665 ?
C55 C56 1.265(10) . ?
C55 H55 0.9500 . ?
C56 C57 1.388(8) . ?
C56 H56 0.9500 . ?
C57 C58 1.382(9) . ?
C57 C62 1.469(9) . ?
C58 C59 1.379(10) . ?
C58 H58 0.9500 . ?
C59 H59 0.9500 . ?
C60 C61 1.346(10) . ?
C60 H60 0.9500 . ?
C61 C62 1.377(9) . ?
C61 H61 0.9500 . ?
C62 C63 1.403(9) . ?
C63 C64 1.365(10) . ?
C63 H63 0.9500 . ?
C64 H64 0.9500 . ?
C65 C66 1.381(9) . ?
C65 H65 0.9500 . ?
C66 C67 1.377(8) . ?
C66 H66 0.9500 . ?
C67 C68 1.371(8) . ?
C67 C72 1.505(9) . ?
C68 C69 1.380(10) . ?
C68 H68 0.9500 . ?
C69 H69 0.9500 . ?
C70 C71 1.469(9) . ?
C70 H70 0.9500 . ?
C71 C72 1.357(8) . ?
C71 H71 0.9500 . ?
C72 C73 1.388(9) . ?
C73 C74 1.363(9) . ?
C73 H73 0.9500 . ?
C74 H74 0.9500 . ?

loop_
_geom_hbond_atom_site_label_D
_geom_hbond_atom_site_label_H
_geom_hbond_atom_site_label_A
_geom_hbond_distance_DH
_geom_hbond_distance_HA
_geom_hbond_distance_DA
_geom_hbond_angle_DHA
_geom_hbond_site_symmetry_A
_geom_hbond_publ_flag
O9 H9A O6 0.91(4) 1.50(4) 2.403(7) 169(6) 3_566 yes
C16 H16 O6 0.9500 2.4700 3.335(9) 152.00 1_655 yes
C58 H58 O8 0.9500 2.2700 3.080(8) 143.00 3_666 yes
C60 H60 O1 0.9500 2.4000 2.967(9) 118.00 . yes
C64 H64 O4 0.9500 2.3600 2.948(9) 120.00 2_647 yes
C69 H69 O7 0.9500 2.4600 2.984(8) 115.00 . yes
C70 H70 O10 0.9500 2.6000 3.116(7) 115.00 3_566 yes
C74 H74 O5 0.9500 2.5900 3.045(8) 110.00 . yes

loop_
_geom_torsion_atom_site_label_1
_geom_torsion_atom_site_label_2
_geom_torsion_atom_site_label_3
_geom_torsion_atom_site_label_4
_geom_torsion
_geom_torsion_site_symmetry_1
_geom_torsion_site_symmetry_2
_geom_torsion_site_symmetry_3
_geom_torsion_site_symmetry_4
_geom_torsion_publ_flag
O11A Ni1 N1 C64 -115.3(6) 4_566 . . . ?
O11B Ni1 N1 C64 -105.9(7) 4_566 . . . ?
O4 Ni1 N1 C64 -3.0(5) 2_647 . . . ?
N2 Ni1 N1 C64 149.4(19) 4_566 . . . ?
O2 Ni1 N1 C64 89.5(5) . . . . ?
O1 Ni1 N1 C64 151.1(5) . . . . ?
C13 Ni1 N1 C64 120.2(5) . . . . ?
O11A Ni1 N1 C60 70.7(6) 4_566 . . . ?
O11B Ni1 N1 C60 80.1(7) 4_566 . . . ?
O4 Ni1 N1 C60 -177.0(5) 2_647 . . . ?
N2 Ni1 N1 C60 -25(2) 4_566 . . . ?
O2 Ni1 N1 C60 -84.5(5) . . . . ?
O1 Ni1 N1 C60 -22.8(5) . . . . ?
C13 Ni1 N1 C60 -53.8(5) . . . . ?
C6 C1 C2 C3 1.4(10) . . . . ?
C7 C1 C2 C3 -176.8(6) . . . . ?
C1 C2 C3 C4 -0.7(10) . . . . ?
C1 C2 C3 C14 178.3(6) . . . . ?
O5 Ni2 N4 C70 141.4(5) . . . . ?
O10 Ni2 N4 C70 34.6(5) 3_566 . . . ?
O8 Ni2 N4 C70 -63.3(5) 4_576 . . . ?
N3 Ni2 N4 C70 -80(2) 4_576 . . . ?
O7 Ni2 N4 C70 -125.8(5) 4_576 . . . ?
C40 Ni2 N4 C70 -94.4(5) 4_576 . . . ?
O5 Ni2 N4 C74 -49.0(4) . . . . ?
O10 Ni2 N4 C74 -155.9(4) 3_566 . . . ?
O8 Ni2 N4 C74 106.3(4) 4_576 . . . ?
N3 Ni2 N4 C74 89(2) 4_576 . . . ?
O7 Ni2 N4 C74 43.8(4) 4_576 . . . ?
C40 Ni2 N4 C74 75.2(4) 4_576 . . . ?
C2 C3 C4 C5 0.8(10) . . . . ?
C14 C3 C4 C5 -178.1(6) . . . . ?
C3 C4 C5 C6 -1.7(10) . . . . ?
C3 C4 C5 C21 179.9(6) . . . . ?
C2 C1 C6 C5 -2.3(10) . . . . ?
C7 C1 C6 C5 176.0(6) . . . . ?
C4 C5 C6 C1 2.4(10) . . . . ?
C21 C5 C6 C1 -179.1(6) . . . . ?
C6 C1 C7 C12 -150.1(6) . . . . ?
C2 C1 C7 C12 28.0(10) . . . . ?
C6 C1 C7 C8 24.7(10) . . . . ?
C2 C1 C7 C8 -157.2(6) . . . . ?
C12 C7 C8 C9 1.8(9) . . . . ?
C1 C7 C8 C9 -173.3(6) . . . . ?
C7 C8 C9 C10 -0.7(10) . . . . ?
C8 C9 C10 C11 -1.4(10) . . . . ?
C8 C9 C10 C13 179.4(6) . . . . ?
C9 C10 C11 C12 2.5(10) . . . . ?
C13 C10 C11 C12 -178.3(7) . . . . ?
C10 C11 C12 C7 -1.5(11) . . . . ?
C8 C7 C12 C11 -0.6(10) . . . . ?
C1 C7 C12 C11 174.3(6) . . . . ?
C9 C10 C13 O2 178.6(6) . . . . ?
C11 C10 C13 O2 -0.6(10) . . . . ?
C9 C10 C13 O1 -0.6(10) . . . . ?
C11 C10 C13 O1 -179.8(6) . . . . ?
C9 C10 C13 Ni1 82(12) . . . . ?
C11 C10 C13 Ni1 -97(12) . . . . ?
O11A Ni1 C13 O2 -179.4(5) 4_566 . . . ?
O11B Ni1 C13 O2 178.4(5) 4_566 . . . ?
O4 Ni1 C13 O2 -4.4(5) 2_647 . . . ?
N2 Ni1 C13 O2 92.2(4) 4_566 . . . ?
N1 Ni1 C13 O2 -90.4(4) . . . . ?
O1 Ni1 C13 O2 178.1(6) . . . . ?
O11A Ni1 C13 O1 2.5(6) 4_566 . . . ?
O11B Ni1 C13 O1 0.3(6) 4_566 . . . ?
O4 Ni1 C13 O1 177.5(3) 2_647 . . . ?
N2 Ni1 C13 O1 -85.9(4) 4_566 . . . ?
N1 Ni1 C13 O1 91.5(4) . . . . ?
O2 Ni1 C13 O1 -178.1(6) . . . . ?
O11A Ni1 C13 C10 -81(12) 4_566 . . . ?
O11B Ni1 C13 C10 -83(12) 4_566 . . . ?
O4 Ni1 C13 C10 94(12) 2_647 . . . ?
N2 Ni1 C13 C10 -170(12) 4_566 . . . ?
N1 Ni1 C13 C10 8(12) . . . . ?
O2 Ni1 C13 C10 98(12) . . . . ?
O1 Ni1 C13 C10 -84(12) . . . . ?
O2 C13 O1 Ni1 -1.9(6) . . . . ?
C10 C13 O1 Ni1 177.3(6) . . . . ?
O11A Ni1 O1 C13 -177.9(5) 4_566 . . . ?
O11B Ni1 O1 C13 -179.8(5) 4_566 . . . ?
O4 Ni1 O1 C13 -4.8(6) 2_647 . . . ?
N2 Ni1 O1 C13 92.4(4) 4_566 . . . ?
N1 Ni1 O1 C13 -87.4(4) . . . . ?
O2 Ni1 O1 C13 1.1(4) . . . . ?
O1 C13 O2 Ni1 1.9(6) . . . . ?
C10 C13 O2 Ni1 -177.3(6) . . . . ?
O11A Ni1 O2 C13 1.2(9) 4_566 . . . ?
O11B Ni1 O2 C13 -4.2(14) 4_566 . . . ?
O4 Ni1 O2 C13 176.3(4) 2_647 . . . ?
N2 Ni1 O2 C13 -87.0(4) 4_566 . . . ?
N1 Ni1 O2 C13 88.3(4) . . . . ?
O1 Ni1 O2 C13 -1.1(4) . . . . ?
C4 C3 C14 C15 -133.2(7) . . . . ?
C2 C3 C14 C15 47.9(9) . . . . ?
C4 C3 C14 C19 51.2(9) . . . . ?
C2 C3 C14 C19 -127.8(7) . . . . ?
C19 C14 C15 C16 3.0(11) . . . . ?
C3 C14 C15 C16 -172.7(6) . . . . ?
C14 C15 C16 C17 -0.5(11) . . . . ?
C15 C16 C17 C18 -2.2(11) . . . . ?
C15 C16 C17 C20 175.1(6) . . . . ?
C16 C17 C18 C19 2.4(11) . . . . ?
C20 C17 C18 C19 -174.9(6) . . . . ?
C17 C18 C19 C14 0.2(10) . . . . ?
C15 C14 C19 C18 -2.9(10) . . . . ?
C3 C14 C19 C18 173.0(6) . . . . ?
C18 C17 C20 O4 -16.9(10) . . . . ?
C16 C17 C20 O4 165.8(7) . . . . ?
C18 C17 C20 O3 163.1(7) . . . . ?
C16 C17 C20 O3 -14.2(10) . . . . ?
O3 C20 O4 Ni1 6.5(11) . . . 2_657 ?
C17 C20 O4 Ni1 -173.5(4) . . . 2_657 ?
C4 C5 C21 C22 -133.9(8) . . . . ?
C6 C5 C21 C22 47.8(10) . . . . ?
C4 C5 C21 C26 49.7(9) . . . . ?
C6 C5 C21 C26 -128.6(7) . . . . ?
C26 C21 C22 C23 -0.1(12) . . . . ?
C5 C21 C22 C23 -176.5(7) . . . . ?
C21 C22 C23 C24 0.3(12) . . . . ?
C22 C23 C24 C25 -2.7(11) . . . . ?
C22 C23 C24 C27 174.7(7) . . . . ?
C23 C24 C25 C26 5.1(10) . . . . ?
C27 C24 C25 C26 -172.3(6) . . . . ?
C22 C21 C26 C25 2.4(10) . . . . ?
C5 C21 C26 C25 178.9(6) . . . . ?
C24 C25 C26 C21 -5.0(10) . . . . ?
C25 C24 C27 O5 -11.6(9) . . . . ?
C23 C24 C27 O5 171.1(6) . . . . ?
C25 C24 C27 O6 161.9(6) . . . . ?
C23 C24 C27 O6 -15.4(9) . . . . ?
O6 C27 O5 Ni2 -4.9(11) . . . . ?
C24 C27 O5 Ni2 168.1(4) . . . . ?
O10 Ni2 O5 C27 -35.5(7) 3_566 . . . ?
O8 Ni2 O5 C27 162.8(6) 4_576 . . . ?
N3 Ni2 O5 C27 60.1(6) 4_576 . . . ?
N4 Ni2 O5 C27 -123.4(6) . . . . ?
O7 Ni2 O5 C27 149.4(6) 4_576 . . . ?
C40 Ni2 O5 C27 154.9(6) 4_576 . . . ?
C33 C28 C29 C30 -2.3(10) . . . . ?
C34 C28 C29 C30 177.1(6) . . . . ?
C28 C29 C30 C31 4.0(10) . . . . ?
C28 C29 C30 C41 -169.2(6) . . . . ?
C29 C30 C31 C32 -1.9(10) . . . . ?
C41 C30 C31 C32 171.2(6) . . . . ?
C30 C31 C32 C33 -1.7(10) . . . . ?
C30 C31 C32 C48B 164.0(9) . . . . ?
C30 C31 C32 C48A -173.9(8) . . . . ?
C29 C28 C33 C32 -1.6(10) . . . . ?
C34 C28 C33 C32 179.1(6) . . . . ?
C31 C32 C33 C28 3.5(10) . . . . ?
C48B C32 C33 C28 -163.4(9) . . . . ?
C48A C32 C33 C28 175.2(8) . . . . ?
C33 C28 C34 C35 -25.0(10) . . . . ?
C29 C28 C34 C35 155.7(6) . . . . ?
C33 C28 C34 C39 155.1(6) . . . . ?
C29 C28 C34 C39 -24.2(10) . . . . ?
C39 C34 C35 C36 0.1(10) . . . . ?
C28 C34 C35 C36 -179.8(6) . . . . ?
C34 C35 C36 C37 0.5(10) . . . . ?
C35 C36 C37 C38 0.9(10) . . . . ?
C35 C36 C37 C40 179.0(6) . . . . ?
C36 C37 C38 C39 -3.0(10) . . . . ?
C40 C37 C38 C39 178.9(6) . . . . ?
C37 C38 C39 C34 3.7(11) . . . . ?
C35 C34 C39 C38 -2.2(10) . . . . ?
C28 C34 C39 C38 177.7(6) . . . . ?
C36 C37 C40 O8 -175.5(6) . . . . ?
C38 C37 C40 O8 2.6(9) . . . . ?
C36 C37 C40 O7 5.0(9) . . . . ?
C38 C37 C40 O7 -176.9(6) . . . . ?
C36 C37 C40 Ni2 109(6) . . . 4_675 ?
C38 C37 C40 Ni2 -73(7) . . . 4_675 ?
O8 C40 O7 Ni2 -3.8(6) . . . 4_675 ?
C37 C40 O7 Ni2 175.7(5) . . . 4_675 ?
O7 C40 O8 Ni2 3.9(6) . . . 4_675 ?
C37 C40 O8 Ni2 -175.6(5) . . . 4_675 ?
C29 C30 C41 C42 24.3(10) . . . . ?
C31 C30 C41 C42 -148.7(7) . . . . ?
C29 C30 C41 C46 -155.4(7) . . . . ?
C31 C30 C41 C46 31.6(10) . . . . ?
C46 C41 C42 C43 -5.3(10) . . . . ?
C30 C41 C42 C43 175.0(6) . . . . ?
C41 C42 C43 C44 4.1(11) . . . . ?
C42 C43 C44 C45 -1.1(10) . . . . ?
C42 C43 C44 C47 -178.6(6) . . . . ?
C43 C44 C45 C46 -0.4(11) . . . . ?
C47 C44 C45 C46 177.1(7) . . . . ?
C44 C45 C46 C41 -1.0(12) . . . . ?
C42 C41 C46 C45 3.7(11) . . . . ?
C30 C41 C46 C45 -176.6(7) . . . . ?
C43 C44 C47 O10 -159.9(6) . . . . ?
C45 C44 C47 O10 22.6(9) . . . . ?
C43 C44 C47 O9 21.9(9) . . . . ?
C45 C44 C47 O9 -155.5(6) . . . . ?
O9 C47 O10 Ni2 5.2(10) . . . 3_566 ?
C44 C47 O10 Ni2 -172.7(4) . . . 3_566 ?
C31 C32 C48A C53A 140.9(11) . . . . ?
C33 C32 C48A C53A -30.8(16) . . . . ?
C48B C32 C48A C53A -106(3) . . . . ?
C31 C32 C48A C49A -49.8(15) . . . . ?
C33 C32 C48A C49A 138.6(11) . . . . ?
C48B C32 C48A C49A 63(2) . . . . ?
C53A C48A C49A C50A -3(2) . . . . ?
C32 C48A C49A C50A -172.9(14) . . . . ?
C48A C49A C50A C51A 0(3) . . . . ?
C49A C50A C51A C52A 5(3) . . . . ?
C49A C50A C51A C54A 174.1(15) . . . . ?
C50A C51A C52A C53A -6(2) . . . . ?
C54A C51A C52A C53A -176.0(12) . . . . ?
C51A C52A C53A C48A 4(2) . . . . ?
C49A C48A C53A C52A 1(2) . . . . ?
C32 C48A C53A C52A 170.7(11) . . . . ?
C52A C51A C54A O11A 168.9(13) . . . . ?
C50A C51A C54A O11A 0(2) . . . . ?
C52A C51A C54A O12A -11(2) . . . . ?
C50A C51A C54A O12A -179.6(16) . . . . ?
O12A C54A O11A Ni1 10(2) . . . 4_665 ?
C51A C54A O11A Ni1 -169.2(9) . . . 4_665 ?
C31 C32 C48B C53B -144.5(12) . . . . ?
C33 C32 C48B C53B 21.4(17) . . . . ?
C48A C32 C48B C53B 137(3) . . . . ?
C31 C32 C48B C49B 35.1(18) . . . . ?
C33 C32 C48B C49B -159.0(12) . . . . ?
C48A C32 C48B C49B -43.3(19) . . . . ?
C53B C48B C49B C50B -2(3) . . . . ?
C32 C48B C49B C50B 178.9(16) . . . . ?
C48B C49B C50B C51B -1(3) . . . . ?
C49B C50B C51B C52B 4(3) . . . . ?
C49B C50B C51B C54B 173.5(16) . . . . ?
C50B C51B C52B C53B -5(2) . . . . ?
C54B C51B C52B C53B -174.9(13) . . . . ?
C49B C48B C53B C52B 0(2) . . . . ?
C32 C48B C53B C52B 180.0(12) . . . . ?
C51B C52B C53B C48B 3(2) . . . . ?
C50B C51B C54B O11B 19(2) . . . . ?
C52B C51B C54B O11B -171.2(13) . . . . ?
C50B C51B C54B O12B -162.7(17) . . . . ?
C52B C51B C54B O12B 7.2(18) . . . . ?
O12B C54B O11B Ni1 16(2) . . . 4_665 ?
C51B C54B O11B Ni1 -166.1(10) . . . 4_665 ?
C59 N2 C55 C56 7.3(12) . . . . ?
Ni1 N2 C55 C56 -167.1(7) 4_665 . . . ?
N2 C55 C56 C57 -6.1(14) . . . . ?
C55 C56 C57 C58 0.6(11) . . . . ?
C55 C56 C57 C62 179.5(7) . . . . ?
C56 C57 C58 C59 2.8(9) . . . . ?
C62 C57 C58 C59 -176.1(6) . . . . ?
C55 N2 C59 C58 -3.2(9) . . . . ?
Ni1 N2 C59 C58 171.2(5) 4_665 . . . ?
C57 C58 C59 N2 -1.3(10) . . . . ?
C64 N1 C60 C61 1.5(10) . . . . ?
Ni1 N1 C60 C61 176.1(6) . . . . ?
N1 C60 C61 C62 -2.8(11) . . . . ?
C60 C61 C62 C63 3.1(10) . . . . ?
C60 C61 C62 C57 -177.0(6) . . . . ?
C58 C57 C62 C61 -28.5(9) . . . . ?
C56 C57 C62 C61 152.7(7) . . . . ?
C58 C57 C62 C63 151.4(6) . . . . ?
C56 C57 C62 C63 -27.4(9) . . . . ?
C61 C62 C63 C64 -2.4(9) . . . . ?
C57 C62 C63 C64 177.8(6) . . . . ?
C60 N1 C64 C63 -0.8(10) . . . . ?
Ni1 N1 C64 C63 -175.1(5) . . . . ?
C62 C63 C64 N1 1.3(10) . . . . ?
C69 N3 C65 C66 4.0(9) . . . . ?
Ni2 N3 C65 C66 174.2(4) 4_675 . . . ?
N3 C65 C66 C67 -2.4(9) . . . . ?
C65 C66 C67 C68 -0.2(9) . . . . ?
C65 C66 C67 C72 -178.4(5) . . . . ?
C66 C67 C68 C69 0.9(10) . . . . ?
C72 C67 C68 C69 179.1(6) . . . . ?
C65 N3 C69 C68 -3.4(10) . . . . ?
Ni2 N3 C69 C68 -174.3(6) 4_675 . . . ?
C67 C68 C69 N3 1.0(12) . . . . ?
C74 N4 C70 C71 -2.7(9) . . . . ?
Ni2 N4 C70 C71 167.2(5) . . . . ?
N4 C70 C71 C72 -0.9(9) . . . . ?
C70 C71 C72 C73 3.7(9) . . . . ?
C70 C71 C72 C67 -175.4(5) . . . . ?
C68 C67 C72 C71 -143.3(6) . . . . ?
C66 C67 C72 C71 34.9(8) . . . . ?
C68 C67 C72 C73 37.7(9) . . . . ?
C66 C67 C72 C73 -144.2(6) . . . . ?
C71 C72 C73 C74 -2.7(9) . . . . ?
C67 C72 C73 C74 176.3(5) . . . . ?
C70 N4 C74 C73 4.0(8) . . . . ?
Ni2 N4 C74 C73 -166.6(5) . . . . ?
C72 C73 C74 N4 -1.6(9) . . . . ?
